data_2003423
loop_
_publ_author_name
'Folkert, S.'
'Bryan, C. D.'
'Cordes, A. W.'
'Tharmaraj, P.'
'Chandrasekhar, V.'

_publ_section_title
;
 Bis[bis(3,5-dimethyl-1-pyrazolyl)phosphinato]copper(II),
 [Cu{O~2~P(N~2~C~3~HMe~2~)~2~}~2~]
;
_journal_issue 5
_journal_name_full 'Acta Crystallographica Section C'
_journal_page_first 863
_journal_page_last 865
_journal_paper_doi 10.1107/S0108270194013260
_journal_volume 51
_journal_year 1995
_chemical_formula_moiety 'C20 H28 Cu1 N8 O4 P2'
_chemical_formula_sum 'C20 H28 Cu N8 O4 P2'
_chemical_formula_weight 569.98
_chemical_name_systematic
;
 bis(3,5-dimethylpyrazolylphosphinato)copper(II)
;
_space_group_IT_number 14
_symmetry_cell_setting monoclinic
_symmetry_space_group_name_Hall '-P 2yn'
_symmetry_space_group_name_H-M 'P 1 21/n 1'
_cell_angle_alpha 90.0
_cell_angle_beta 94.51(8)
_cell_angle_gamma 90.0
_cell_formula_units_Z 2
_cell_length_a 7.939(6)
_cell_length_b 17.82(2)
_cell_length_c 8.734(9)
_cell_measurement_reflns_used 21
_cell_measurement_temperature 293
_cell_measurement_theta_max 9.50
_cell_measurement_theta_min 8.00
_cell_volume 1232(2)
_computing_cell_refinement 'CAD-4-PC (Enraf-Nonius, 1993)'
_computing_data_collection 'CAD-4-PC (Enraf-Nonius, 1993)'
_computing_data_reduction
;
 NRCVAX (Gabe, Le Page, Charland, Lee & White, 1989)
;
_computing_molecular_graphics NRCVAX
_computing_publication_material NRCVAX
_computing_structure_refinement NRCVAX
_computing_structure_solution
;
 NRCVAX (Gabe, Le Page, Charland, Lee & White, 1989)
;
_diffrn_ambient_temperature 293
_diffrn_measurement_device 'Enraf-Nonius CAD-4'
_diffrn_measurement_method \q/2\q
_diffrn_radiation_monochromator graphite
_diffrn_radiation_source 'xray tube'
_diffrn_radiation_type MoK\a
_diffrn_radiation_wavelength 0.7107
_diffrn_reflns_av_R_equivalents 0.019
_diffrn_reflns_limit_h_max 8
_diffrn_reflns_limit_h_min -8
_diffrn_reflns_limit_k_max 19
_diffrn_reflns_limit_k_min 0
_diffrn_reflns_limit_l_max 9
_diffrn_reflns_limit_l_min 0
_diffrn_reflns_number 1858
_diffrn_reflns_theta_max 22.94
_diffrn_reflns_theta_min 2.00
_diffrn_standards_decay_% 1.1
_diffrn_standards_interval_time 60
_diffrn_standards_number 3
_exptl_absorpt_coefficient_mu 1.06
_exptl_absorpt_correction_T_max 0.9957
_exptl_absorpt_correction_T_min 0.9176
_exptl_absorpt_correction_type
;
empirical via \y scans (3 reflns)
correction = 0.92 to 1.00
;
_exptl_crystal_colour blue
_exptl_crystal_density_diffrn 1.537
_exptl_crystal_description block
_exptl_crystal_F_000 591.15
_exptl_crystal_size_max 0.40
_exptl_crystal_size_mid 0.38
_exptl_crystal_size_min 0.24
_refine_diff_density_max 0.61
_refine_diff_density_min -0.30
_refine_ls_extinction_method none
_refine_ls_goodness_of_fit_obs 0.94
_refine_ls_hydrogen_treatment noref
_refine_ls_matrix_type full
_refine_ls_number_parameters 160
_refine_ls_number_reflns 1304
_refine_ls_R_factor_all 0.053
_refine_ls_R_factor_obs 0.033
_refine_ls_shift/esd_max 0.000
_refine_ls_structure_factor_coef F
_refine_ls_weighting_details 'w = 1/[\s^2^(F) + 0.0025F^2^]'
_refine_ls_weighting_scheme calc
_refine_ls_wR_factor_all 0.059
_refine_ls_wR_factor_obs 0.053
_reflns_number_observed 1304
_reflns_number_total 1721
_reflns_observed_criterion I~net~>3\s(I~net~)
_cod_data_source_file bk1100.cif
_cod_data_source_block structure
_cod_depositor_comments
;
The following automatic conversions were performed:

'_symmetry_cell_setting' value 'Monoclinic' changed to 'monoclinic'
according to /home/saulius/struct/CIF-dictionaries/cif_core.dic
dictionary named 'cif_core.dic' version 2.4.1 from 2010-06-29.

Automatic conversion script
Id: cif_fix_values 1715 2011-07-08 13:25:40Z adriana 

The following automatic conversions were performed:

'_refine_ls_weighting_scheme' value 'w = 1/[\s^2^(F) + 0.0025F^2^]'
was changed to 'calc'. New tag '_refine_ls_weighting_details' was
created. The value of the new tag was set to 'w = 1/[\s^2^(F) +
0.0025F^2^]'.

Automatic conversion script
Id: cif_fix_values 3143 2015-03-26 13:38:13Z robertas 
;
_cod_original_sg_symbol_H-M 'P 21/n'
_cod_original_formula_sum 'C20 H28 Cu1 N8 O4 P2'
_cod_database_code 2003423

loop_
_symmetry_equiv_pos_as_xyz
x,y,z
-x,-y,-z
1/2-x,1/2+y,1/2-z
1/2+x,1/2-y,1/2+z

loop_
_atom_site_aniso_label
_atom_site_aniso_U_11
_atom_site_aniso_U_12
_atom_site_aniso_U_13
_atom_site_aniso_U_22
_atom_site_aniso_U_23
_atom_site_aniso_U_33
_atom_site_aniso_type_symbol
Cu 0.0268(4) -0.0020(3) 0.0061(3) 0.0227(4) -0.0029(3) 0.0261(4) Cu
P 0.0385(7) -0.0012(5) 0.0055(5) 0.0282(7) 0.0026(5) 0.0287(6) P
O1 0.0325(16) 0.0029(13) -0.0015(12) 0.0331(17) 0.0002(13) 0.0338(16) O
O2 0.070(2) -0.0073(18) 0.0130(16) 0.0375(18) 0.0092(15) 0.0434(18) O
N1 0.0269(18) -0.0012(15) 0.0057(15) 0.0273(19) -0.0040(15) 0.0316(18) N
N2 0.033(2) -0.0033(16) 0.0069(15) 0.0300(2) -0.0040(15) 0.0291(18) N
N3 0.0302(19) -0.0017(15) 0.0037(14) 0.0285(19) -0.0043(15) 0.0287(19) N
N4 0.0328(19) -0.0061(16) 0.0074(15) 0.0258(18) -0.0039(15) 0.0329(18) N
C1 0.054(3) 0.014(2) 0.006(2) 0.035(3) 0.002(2) 0.056(3) C
C2 0.033(2) 0.008(2) 0.0006(19) 0.037(3) -0.0064(19) 0.033(2) C
C3 0.035(3) 0.008(2) 0.012(2) 0.051(3) -0.006(2) 0.044(3) C
C4 0.035(3) -0.011(2) 0.010(2) 0.051(3) -0.010(2) 0.031(2) C
C5 0.046(3) -0.014(3) 0.025(2) 0.068(3) -0.002(3) 0.055(3) C
C6 0.057(3) -0.002(3) 0.007(2) 0.053(3) -0.006(2) 0.025(2) C
C7 0.035(2) 0.0040(19) 0.0032(18) 0.036(3) -0.0113(19) 0.029(2) C
C8 0.044(3) -0.006(2) 0.002(2) 0.037(3) -0.020(2) 0.039(3) C
C9 0.032(2) -0.0032(19) 0.005(2) 0.026(2) -0.010(2) 0.047(3) C
C10 0.058(3) -0.008(2) 0.012(3) 0.026(3) -0.008(2) 0.070(3) C

loop_
_atom_site_label
_atom_site_fract_x
_atom_site_fract_y
_atom_site_fract_z
_atom_site_U_iso_or_equiv
_atom_site_thermal_displace_type
_atom_site_refinement_flags
_atom_site_type_symbol
Cu 0 0.50000 0 0.0250(3) Uij S Cu
P -0.13461(15) 0.37484(6) 0.18989(12) 0.0316(6) Uij . P
O1 0.0371(3) 0.40725(15) 0.2132(3) 0.0334(14) Uij . O
O2 -0.2054(4) 0.31488(17) 0.2781(3) 0.0497(19) Uij . O
N1 -0.2136(4) 0.51330(17) 0.1061(4) 0.0284(17) Uij . N
N2 -0.2686(4) 0.45198(18) 0.1860(4) 0.0303(17) Uij . N
N3 -0.0976(4) 0.40630(18) -0.0998(4) 0.0291(17) Uij . N
N4 -0.1575(4) 0.35277(18) -0.0033(4) 0.0302(17) Uij . N
C1 -0.3107(6) 0.6423(3) 0.0493(6) 0.048(3) Uij . C
C2 -0.3277(5) 0.5662(2) 0.1194(5) 0.034(2) Uij . C
C3 -0.4548(5) 0.5407(3) 0.2065(5) 0.043(3) Uij . C
C4 -0.4163(5) 0.4683(3) 0.2465(5) 0.039(2) Uij . C
C5 -0.5094(6) 0.4141(3) 0.3407(6) 0.056(3) Uij . C
C6 -0.0748(6) 0.4224(3) -0.3761(5) 0.045(3) Uij . C
C7 -0.1228(5) 0.3787(2) -0.2416(4) 0.033(2) Uij . C
C8 -0.1985(6) 0.3082(2) -0.2364(5) 0.040(2) Uij . C
C9 -0.2186(5) 0.2924(2) -0.0858(5) 0.035(2) Uij . C
C10 -0.2885(7) 0.2250(3) -0.0119(6) 0.051(3) Uij . C
H1A -0.420 0.662 0.021 0.0589 Uiso . H
H1B -0.250 0.638 -0.040 0.0589 Uiso . H
H1C -0.252 0.675 0.120 0.0595 Uiso . H
H3 -0.551 0.568 0.233 0.0537 Uiso . H
H5A -0.477 0.424 0.446 0.0673 Uiso . H
H5B -0.475 0.365 0.316 0.0673 Uiso . H
H5C -0.629 0.416 0.328 0.0675 Uiso . H
H6A 0.044 0.431 -0.366 0.0558 Uiso . H
H6B -0.133 0.469 -0.379 0.0558 Uiso . H
H6C -0.103 0.396 -0.469 0.0565 Uiso . H
H8 -0.230 0.277 -0.322 0.0509 Uiso . H
H10A -0.348 0.195 -0.088 0.0622 Uiso . H
H10B -0.364 0.240 0.062 0.0622 Uiso . H
H10C -0.198 0.197 0.037 0.0625 Uiso . H

loop_
_atom_type_symbol
_atom_type_description
_atom_type_scat_source
_atom_type_scat_dispersion_real
_atom_type_scat_dispersion_imag
Cu Cu 'International Tables Vol. IV Table 2.2B' 0.263 1.266
P P 'International Tables Vol. IV Table 2.2B' 0.090 0.095
O O 'International Tables Vol. IV Table 2.2B' 0.008 0.006
N N 'International Tables Vol. IV Table 2.2B' 0.004 0.003
C C 'International Tables Vol. IV Table 2.2B' 0.002 0.002
H H 'International Tables Vol. IV Table 2.2B' 0.000 0.000

loop_
_geom_angle_atom_site_label_1
_geom_angle_atom_site_label_2
_geom_angle_atom_site_label_3
_geom_angle
_geom_angle_publ_flag
O1 Cu N1 77.74(13) yes
O1 Cu N3 77.97(14) yes
N1 Cu N3 89.27(13) yes
O1 P O2 127.11(19) yes
O1 P N2 104.46(18) yes
O1 P N4 104.38(17) yes
O2 P N2 109.3(2) yes
O2 P N4 109.53(18) yes
N2 P N4 98.27(17) yes
Cu O1 P 95.90(15) yes
Cu N1 N2 116.8(2) yes
Cu N1 C2 137.3(3) yes
N2 N1 C2 105.9(3) yes
P N2 N1 114.7(3) yes
P N2 C4 135.2(3) yes
N1 N2 C4 110.1(3) yes
Cu N3 N4 116.7(2) yes
Cu N3 C7 137.2(3) yes
N4 N3 C7 106.2(3) yes
P N4 N3 115.0(2) yes
P N4 C9 134.6(3) yes
N3 N4 C9 110.4(3) yes
N1 C2 C1 121.8(4) no
N1 C2 C3 110.4(4) yes
C1 C2 C3 127.9(4) no
C2 C3 C4 107.0(4) yes
N2 C4 C3 106.6(4) yes
N2 C4 C5 123.7(4) no
C3 C4 C5 129.7(4) no
N3 C7 C6 120.9(4) no
N3 C7 C8 109.6(4) yes
C6 C7 C8 129.5(4) no
C7 C8 C9 107.5(3) yes
N4 C9 C8 106.4(4) yes
N4 C9 C10 122.4(4) no
C8 C9 C10 131.2(4) no

loop_
_geom_bond_atom_site_label_1
_geom_bond_atom_site_label_2
_geom_bond_distance
_geom_bond_publ_flag
Cu O1 2.490(3) yes
Cu N1 2.009(4) yes
Cu N3 2.010(4) yes
P O1 1.480(3) yes
P O2 1.455(3) yes
P N2 1.737(4) yes
P N4 1.728(4) yes
N1 N2 1.386(5) yes
N1 C2 1.319(5) yes
N2 C4 1.355(5) yes
N3 N4 1.381(5) yes
N3 C7 1.333(5) yes
N4 C9 1.362(5) yes
C1 C2 1.497(7) no
C2 C3 1.387(6) yes
C3 C4 1.365(7) yes
C4 C5 1.501(7) no
C6 C7 1.483(6) no
C7 C8 1.395(6) yes
C8 C9 1.366(6) yes
C9 C10 1.491(6) no
